data_7044530
loop_
_publ_author_name
'Xu, Cong'
'Liu, Yan'
'Wang, Li'
'Ma, Jingxin'
'Yang, Lizi'
'Pan, Fu-Xing'
'Kirillov, Alexander M.'
'Liu, Wei-Sheng'

_publ_section_title
;
 New Lanthanide (III) Coordination Polymers: Synthesis, Structural
 Features, and Catalytic Activity in CO2 Fixation
;
_journal_name_full 'Dalton Trans.'
_journal_paper_doi 10.1039/C7DT03574H
_journal_year 2017
_chemical_formula_moiety 'C34 H24 N4 O9 Yb, Cl'
_chemical_formula_sum 'C34 H24 Cl N4 O9 Yb'
_chemical_formula_weight 841.06
_chemical_name_common Yb-Bcpi-Cl
_chemical_name_systematic
;
 ? 
;
_space_group_crystal_system triclinic
_space_group_IT_number 2
_space_group_name_Hall '-P 1'
_space_group_name_H-M_alt 'P -1'
_symmetry_space_group_name_Hall '-P 1'
_symmetry_space_group_name_H-M 'P -1'
_atom_sites_solution_hydrogens geom
_atom_sites_solution_primary direct
_atom_sites_solution_secondary difmap
_audit_block_doi 10.5517/cc14966v
_audit_creation_date 2015-02-27
_audit_creation_method
;
Olex2 1.2
(compiled 2015.01.26 svn.r3150 for OlexSys, GUI svn.r4998)
;
_audit_update_record
;
2015-02-27 deposited with the CCDC.
2017-10-19 downloaded from the CCDC.
;
_cell_angle_alpha 82.913(4)
_cell_angle_beta 68.858(5)
_cell_angle_gamma 68.718(4)
_cell_formula_units_Z 2
_cell_length_a 10.2917(5)
_cell_length_b 11.7702(5)
_cell_length_c 14.0907(8)
_cell_measurement_reflns_used 5379
_cell_measurement_temperature 291.89(10)
_cell_measurement_theta_max 28.5650
_cell_measurement_theta_min 3.6120
_cell_volume 1483.37(14)
_computing_cell_refinement
;
CrysAlisPro, Agilent Technologies,
Version 1.171.36.32 (release 02-08-2013 CrysAlis171 .NET)
(compiled Aug  2 2013,16:46:58)
;
_computing_data_collection
;
CrysAlisPro, Agilent Technologies,
Version 1.171.36.32 (release 02-08-2013 CrysAlis171 .NET)
(compiled Aug  2 2013,16:46:58)
;
_computing_data_reduction
;
CrysAlisPro, Agilent Technologies,
Version 1.171.36.32 (release 02-08-2013 CrysAlis171 .NET)
(compiled Aug  2 2013,16:46:58)
;
_computing_molecular_graphics 'Olex2 (Dolomanov et al., 2009)'
_computing_publication_material 'Olex2 (Dolomanov et al., 2009)'
_computing_structure_refinement 'XL (Sheldrick, 2008)'
_computing_structure_solution 'SHELXS-97 (Sheldrick, 1990)'
_diffrn_ambient_temperature 291.89(10)
_diffrn_detector_area_resol_mean 16.0733
_diffrn_measured_fraction_theta_full 0.996
_diffrn_measured_fraction_theta_max 0.996
_diffrn_measurement_details
;
#__ type_ start__ end____ width___ exp.time_
  1 omega  -40.00    9.00   1.0000    2.0000
omega____ theta____ kappa____ phi______ frames
    -      -16.3571  -38.0000 -120.0000 49

#__ type_ start__ end____ width___ exp.time_
  2 omega  -19.00   19.00   1.0000    2.0000
omega____ theta____ kappa____ phi______ frames
    -      -16.3571  -99.0000    0.0000 38

#__ type_ start__ end____ width___ exp.time_
  3 omega   27.00   81.00   1.0000    2.0000
omega____ theta____ kappa____ phi______ frames
    -       19.7946   57.0000 -120.0000 54

#__ type_ start__ end____ width___ exp.time_
  4 omega  -42.00   38.00   1.0000    2.0000
omega____ theta____ kappa____ phi______ frames
    -       19.7946  -57.0000   60.0000 80

#__ type_ start__ end____ width___ exp.time_
  5 omega  -45.00   13.00   1.0000    2.0000
omega____ theta____ kappa____ phi______ frames
    -      -16.3571   77.0000   30.0000 58

#__ type_ start__ end____ width___ exp.time_
  6 omega  -13.00   17.00   1.0000    2.0000
omega____ theta____ kappa____ phi______ frames
    -      -16.3571  -99.0000 -120.0000 30

#__ type_ start__ end____ width___ exp.time_
  7 omega  -47.00  -18.00   1.0000    2.0000
omega____ theta____ kappa____ phi______ frames
    -       19.7946  -57.0000  -60.0000 29

#__ type_ start__ end____ width___ exp.time_
  8 omega    6.00   76.00   1.0000    2.0000
omega____ theta____ kappa____ phi______ frames
    -       19.7946   38.0000 -150.0000 70

#__ type_ start__ end____ width___ exp.time_
  9 omega   70.00   96.00   1.0000    2.0000
omega____ theta____ kappa____ phi______ frames
    -       19.7946 -178.0000  -90.0000 26
;
_diffrn_measurement_device_type 'SuperNova, Dual, Cu at zero, Eos'
_diffrn_measurement_method '\w scans'
_diffrn_orient_matrix_UB_11 -0.0602672000
_diffrn_orient_matrix_UB_12 0.0118425000
_diffrn_orient_matrix_UB_13 0.0467386000
_diffrn_orient_matrix_UB_21 0.0474135000
_diffrn_orient_matrix_UB_22 0.0018615000
_diffrn_orient_matrix_UB_23 0.0254568000
_diffrn_orient_matrix_UB_31 -0.0177142000
_diffrn_orient_matrix_UB_32 0.0635518000
_diffrn_orient_matrix_UB_33 -0.0089870000
_diffrn_radiation_monochromator mirror
_diffrn_radiation_type MoK\a
_diffrn_radiation_wavelength 0.71073
_diffrn_reflns_av_R_equivalents 0.0321
_diffrn_reflns_av_unetI/netI 0.0530
_diffrn_reflns_limit_h_max 12
_diffrn_reflns_limit_h_min -12
_diffrn_reflns_limit_k_max 13
_diffrn_reflns_limit_k_min -13
_diffrn_reflns_limit_l_max 16
_diffrn_reflns_limit_l_min -15
_diffrn_reflns_number 10725
_diffrn_reflns_theta_full 25.00
_diffrn_reflns_theta_max 25.00
_diffrn_reflns_theta_min 3.38
_diffrn_source 'SuperNova (Mo) X-ray Source'
_exptl_absorpt_coefficient_mu 3.311
_exptl_absorpt_correction_T_max 1.00000
_exptl_absorpt_correction_T_min 0.92923
_exptl_absorpt_correction_type multi-scan
_exptl_absorpt_process_details
;
CrysAlisPro, Agilent Technologies,
Version 1.171.36.32 (release 02-08-2013 CrysAlis171 .NET)
(compiled Aug  2 2013,16:46:58)
Empirical absorption correction using spherical harmonics,
 implemented in SCALE3 ABSPACK scaling algorithm.
;
_exptl_crystal_colour 'clear light green'
_exptl_crystal_colour_lustre clear
_exptl_crystal_colour_modifier light
_exptl_crystal_colour_primary green
_exptl_crystal_density_diffrn 1.883
_exptl_crystal_density_method 'not measured'
_exptl_crystal_description block
_exptl_crystal_F_000 830
_exptl_crystal_preparation Luminescent
_exptl_crystal_recrystallization_method 'hydrothermal method'
_exptl_crystal_size_max 0.32
_exptl_crystal_size_mid 0.27
_exptl_crystal_size_min 0.26
_refine_diff_density_max 0.639
_refine_diff_density_min -0.535
_refine_diff_density_rms 0.099
_refine_ls_extinction_method none
_refine_ls_goodness_of_fit_ref 1.051
_refine_ls_hydrogen_treatment constr
_refine_ls_matrix_type full
_refine_ls_number_parameters 446
_refine_ls_number_reflns 5208
_refine_ls_number_restraints 0
_refine_ls_restrained_S_all 1.051
_refine_ls_R_factor_all 0.0311
_refine_ls_R_factor_gt 0.0275
_refine_ls_shift/su_max 0.000
_refine_ls_shift/su_mean 0.000
_refine_ls_structure_factor_coef Fsqd
_refine_ls_weighting_details 'calc w=1/[\s^2^(Fo^2^)+(0.0144P)^2^+0.0000P] where P=(Fo^2^+2Fc^2^)/3'
_refine_ls_weighting_scheme calc
_refine_ls_wR_factor_gt 0.0515
_refine_ls_wR_factor_ref 0.0546
_reflns_number_gt 4803
_reflns_number_total 5208
_reflns_threshold_expression >2sigma(I)
_cod_data_source_file c7dt03574h2.cif
_cod_data_source_block xuc_ybclcl
_cod_original_cell_volume 1483.38(12)
_cod_database_code 7044530
_reflns_odcompleteness_completeness 99.66
_reflns_odcompleteness_iscentric 1
_reflns_odcompleteness_theta 26.32
_olex2_refinement_description
;
1. Fixed Uiso
 At 1.2 times of:
  All C(H) groups
 At 1.5 times of:
  All O(H,H) groups
2.a Rotating group:
 O9(H9A,H9B)
2.b Aromatic/amide H refined with riding coordinates:
 C15(H15), C3(H3), C8(H8), C10(H10), C13(H13), C7(H7), C16(H16), C4(H4),
 C9(H9), C6(H6), C12(H12), C23(H23), C21(H21), C25(H25), C27(H27), C20(H20),
 C24(H24), C32(H32), C26(H26), C33(H33), C30(H30), C29(H29)
;
_olex2_submission_special_instructions 'No special instructions were received'

loop_
_space_group_symop_id
_space_group_symop_operation_xyz
1 'x, y, z'
2 '-x, -y, -z'

loop_
_atom_site_label
_atom_site_type_symbol
_atom_site_fract_x
_atom_site_fract_y
_atom_site_fract_z
_atom_site_U_iso_or_equiv
_atom_site_adp_type
_atom_site_occupancy
_atom_site_calc_flag
_atom_site_site_symmetry_order
_atom_site_refinement_flags_posn
_atom_site_refinement_flags_adp
_atom_site_refinement_flags_occupancy
Yb2 Yb 0.215990(16) 0.035252(13) 0.030094(12) 0.02128(6) Uani 1 d 1 . . .
O1 O 0.1188(3) 0.0435(2) 0.2032(2) 0.0316(7) Uani 1 d 1 . . .
O9 O 0.3988(3) -0.0987(2) 0.0840(2) 0.0352(7) Uani 1 d 1 . . .
H9A H 0.4671 -0.1415 0.0336 0.053 Uiso 1 d 1 GR . .
H9B H 0.3633 -0.1451 0.1289 0.053 Uiso 1 d 1 GR . .
C15 C -0.7261(4) 0.6654(3) 0.8226(3) 0.0274(9) Uani 1 d 1 . . .
H15 H -0.8091 0.6898 0.8027 0.033 Uiso 1 calc 1 R . .
O2 O 0.2855(3) -0.0605(2) 0.2782(2) 0.0405(8) Uani 1 d 1 . . .
C3 C 0.1299(4) 0.0881(3) 0.4476(3) 0.0318(10) Uani 1 d 1 . . .
H3 H 0.2274 0.0378 0.4378 0.038 Uiso 1 calc 1 R . .
N2 N -0.3500(3) 0.4336(3) 0.7541(2) 0.0266(8) Uani 1 d 1 . . .
C5 C -0.0983(4) 0.2285(3) 0.5513(3) 0.0244(9) Uani 1 d 1 . . .
N1 N -0.1831(3) 0.2960(2) 0.6445(2) 0.0250(8) Uani 1 d 1 . . .
C8 C -0.1538(5) 0.2691(3) 0.7339(3) 0.0371(11) Uani 1 d 1 . . .
H8 H -0.0765 0.2037 0.7449 0.045 Uiso 1 calc 1 R . .
C10 C -0.3016(4) 0.3966(3) 0.6581(3) 0.0255(9) Uani 1 d 1 . . .
H10 H -0.3434 0.4346 0.6089 0.031 Uiso 1 calc 1 R . .
C2 C 0.0697(4) 0.0944(3) 0.3736(3) 0.0240(9) Uani 1 d 1 . . .
C13 C -0.6053(4) 0.6873(3) 0.9331(3) 0.0241(9) Uani 1 d 1 . . .
H13 H -0.6059 0.7272 0.9864 0.029 Uiso 1 calc 1 R . .
C11 C -0.4790(4) 0.5357(3) 0.8032(3) 0.0244(9) Uani 1 d 1 . . .
C7 C -0.0752(4) 0.1701(3) 0.3884(3) 0.0295(10) Uani 1 d 1 . . .
H7 H -0.1159 0.1766 0.3379 0.035 Uiso 1 calc 1 R . .
C1 C 0.1649(4) 0.0198(3) 0.2778(3) 0.0260(9) Uani 1 d 1 . . .
C16 C -0.5998(4) 0.5724(3) 0.7702(3) 0.0288(9) Uani 1 d 1 . . .
H16 H -0.5959 0.5353 0.7141 0.035 Uiso 1 calc 1 R . .
C4 C 0.0470(4) 0.1560(3) 0.5366(3) 0.0344(10) Uani 1 d 1 . . .
H4 H 0.0889 0.1527 0.5858 0.041 Uiso 1 calc 1 R . .
C9 C -0.2572(4) 0.3545(3) 0.8022(3) 0.0372(11) Uani 1 d 1 . . .
H9 H -0.2650 0.3596 0.8696 0.045 Uiso 1 calc 1 R . .
C6 C -0.1593(4) 0.2358(3) 0.4775(3) 0.0313(10) Uani 1 d 1 . . .
H6 H -0.2573 0.2852 0.4878 0.038 Uiso 1 calc 1 R . .
C12 C -0.4803(4) 0.5929(3) 0.8823(3) 0.0285(10) Uani 1 d 1 . . .
H12 H -0.3970 0.5682 0.9018 0.034 Uiso 1 calc 1 R . .
C14 C -0.7308(4) 0.7230(3) 0.9047(3) 0.0203(8) Uani 1 d 1 . . .
C17 C -0.8704(4) 0.8208(3) 0.9634(3) 0.0219(9) Uani 1 d 1 . . .
O3 O -0.8629(3) 0.8848(2) 1.0250(2) 0.0270(6) Uani 1 d 1 . . .
O4 O -0.9861(3) 0.8310(2) 0.9479(2) 0.0291(7) Uani 1 d 1 . . .
Cl1 Cl -0.5000 0.5000 0.5000 0.0439(4) Uani 1 d 2 S T P
Cl2 Cl 0.0000 0.5000 0.5000 0.0523(5) Uani 1 d 2 S T P
O5 O 0.2798(3) 0.1948(2) 0.0282(2) 0.0311(7) Uani 1 d 1 . . .
N3 N -0.2311(3) 0.6460(3) 0.3020(2) 0.0244(8) Uani 1 d 1 . . .
O6 O 0.3446(3) 0.3470(2) -0.0584(2) 0.0420(8) Uani 1 d 1 . . .
O8 O -0.5741(3) 0.9474(2) 0.8887(2) 0.0364(7) Uani 1 d 1 . . .
N4 N -0.3884(3) 0.7526(3) 0.4365(2) 0.0255(8) Uani 1 d 1 . . .
O7 O -0.7735(3) 1.0600(2) 0.8539(2) 0.0418(8) Uani 1 d 1 . . .
C19 C 0.1387(4) 0.3960(3) 0.0945(3) 0.0223(9) Uani 1 d 1 . . .
C23 C -0.0432(4) 0.4431(3) 0.2629(3) 0.0299(10) Uani 1 d 1 . . .
H23 H -0.0836 0.4192 0.3293 0.036 Uiso 1 calc 1 R . .
C18 C 0.2641(4) 0.3083(3) 0.0145(3) 0.0267(9) Uani 1 d 1 . . .
C22 C -0.0999(4) 0.5615(3) 0.2327(3) 0.0244(9) Uani 1 d 1 . . .
C21 C -0.0359(4) 0.6003(3) 0.1369(3) 0.0279(9) Uani 1 d 1 . . .
H21 H -0.0737 0.6810 0.1185 0.033 Uiso 1 calc 1 R . .
C25 C -0.3547(4) 0.7190(3) 0.2772(3) 0.0313(10) Uani 1 d 1 . . .
H25 H -0.3676 0.7218 0.2148 0.038 Uiso 1 calc 1 R . .
C27 C -0.2544(4) 0.6674(3) 0.3976(3) 0.0279(9) Uani 1 d 1 . . .
H27 H -0.1885 0.6295 0.4323 0.033 Uiso 1 calc 1 R . .
C28 C -0.4535(4) 0.8046(3) 0.5370(3) 0.0263(9) Uani 1 d 1 . . .
C20 C 0.0856(4) 0.5181(3) 0.0682(3) 0.0270(9) Uani 1 d 1 . . .
H20 H 0.1320 0.5444 0.0041 0.032 Uiso 1 calc 1 R . .
C24 C 0.0747(4) 0.3606(3) 0.1925(3) 0.0297(10) Uani 1 d 1 . . .
H24 H 0.1117 0.2800 0.2114 0.036 Uiso 1 calc 1 R . .
C34 C -0.6452(4) 0.9808(3) 0.8278(3) 0.0296(10) Uani 1 d 1 . . .
C32 C -0.4400(4) 0.8282(3) 0.6976(3) 0.0327(10) Uani 1 d 1 . . .
H32 H -0.3883 0.8049 0.7430 0.039 Uiso 1 calc 1 R . .
C26 C -0.4515(4) 0.7843(3) 0.3607(3) 0.0300(10) Uani 1 d 1 . . .
H26 H -0.5449 0.8410 0.3669 0.036 Uiso 1 calc 1 R . .
C33 C -0.3775(4) 0.7704(3) 0.6040(3) 0.0320(10) Uani 1 d 1 . . .
H33 H -0.2850 0.7089 0.5867 0.038 Uiso 1 calc 1 R . .
C31 C -0.5762(4) 0.9190(3) 0.7254(3) 0.0264(9) Uani 1 d 1 . . .
C30 C -0.6531(5) 0.9481(4) 0.6592(4) 0.0569(15) Uani 1 d 1 . . .
H30 H -0.7479 1.0063 0.6780 0.068 Uiso 1 calc 1 R . .
C29 C -0.5921(5) 0.8925(5) 0.5649(4) 0.0640(17) Uani 1 d 1 . . .
H29 H -0.6449 0.9145 0.5202 0.077 Uiso 1 calc 1 R . .

loop_
_atom_site_aniso_label
_atom_site_aniso_U_11
_atom_site_aniso_U_22
_atom_site_aniso_U_33
_atom_site_aniso_U_23
_atom_site_aniso_U_13
_atom_site_aniso_U_12
Yb2 0.01745(10) 0.02369(10) 0.01790(11) -0.00989(7) -0.00248(7) -0.00201(7)
O1 0.0250(15) 0.0394(15) 0.0195(17) -0.0088(12) -0.0064(13) 0.0027(13)
O9 0.0223(15) 0.0401(15) 0.0305(19) -0.0132(13) -0.0039(13) 0.0025(13)
C15 0.025(2) 0.030(2) 0.026(2) -0.0074(18) -0.0099(19) -0.0056(18)
O2 0.0302(16) 0.0425(16) 0.0293(19) -0.0126(13) -0.0091(14) 0.0127(14)
C3 0.024(2) 0.031(2) 0.029(3) -0.0063(18) -0.009(2) 0.0052(18)
N2 0.0248(18) 0.0282(17) 0.020(2) -0.0090(14) -0.0068(15) 0.0008(15)
C5 0.028(2) 0.0209(19) 0.016(2) -0.0065(16) -0.0017(18) -0.0028(17)
N1 0.0240(18) 0.0211(16) 0.021(2) -0.0073(13) -0.0070(15) 0.0044(14)
C8 0.035(2) 0.033(2) 0.030(3) -0.0089(19) -0.014(2) 0.008(2)
C10 0.023(2) 0.030(2) 0.020(2) -0.0055(17) -0.0079(18) -0.0026(18)
C2 0.025(2) 0.0201(18) 0.021(2) -0.0018(16) -0.0044(18) -0.0038(17)
C13 0.021(2) 0.029(2) 0.020(2) -0.0089(17) -0.0053(17) -0.0057(17)
C11 0.020(2) 0.025(2) 0.023(2) -0.0077(16) -0.0026(18) -0.0041(17)
C7 0.027(2) 0.034(2) 0.021(2) -0.0043(18) -0.0080(19) -0.0021(19)
C1 0.024(2) 0.026(2) 0.021(2) -0.0030(17) -0.0007(18) -0.0067(18)
C16 0.035(2) 0.032(2) 0.018(2) -0.0135(17) -0.0073(19) -0.0070(19)
C4 0.028(2) 0.044(2) 0.028(3) -0.013(2) -0.012(2) -0.002(2)
C9 0.043(3) 0.039(2) 0.022(3) -0.0056(19) -0.018(2) 0.004(2)
C6 0.025(2) 0.032(2) 0.024(3) -0.0034(18) -0.0052(19) 0.0019(18)
C12 0.021(2) 0.033(2) 0.029(3) -0.0117(18) -0.0114(19) -0.0008(18)
C14 0.022(2) 0.0162(17) 0.018(2) -0.0045(15) -0.0020(17) -0.0044(16)
C17 0.027(2) 0.0179(18) 0.018(2) -0.0003(15) -0.0070(18) -0.0052(17)
O3 0.0220(14) 0.0263(13) 0.0277(17) -0.0113(12) -0.0029(12) -0.0046(12)
O4 0.0183(14) 0.0326(14) 0.0337(18) -0.0115(12) -0.0091(13) -0.0018(12)
Cl1 0.0492(10) 0.0426(8) 0.0363(10) -0.0027(7) -0.0257(8) 0.0001(8)
Cl2 0.0571(11) 0.0434(9) 0.0659(13) 0.0076(8) -0.0426(10) -0.0089(8)
O5 0.0264(15) 0.0262(14) 0.0362(19) -0.0128(12) -0.0052(13) -0.0052(12)
N3 0.0262(18) 0.0228(16) 0.019(2) -0.0050(14) -0.0064(15) -0.0014(14)
O6 0.0365(17) 0.0393(16) 0.0295(19) -0.0060(14) 0.0078(15) -0.0068(14)
O8 0.0285(16) 0.0506(17) 0.0257(18) -0.0162(14) -0.0033(14) -0.0091(14)
N4 0.0229(18) 0.0289(17) 0.0170(19) -0.0082(14) -0.0049(15) 0.0005(15)
O7 0.0359(18) 0.0428(16) 0.0265(19) -0.0138(14) -0.0024(14) 0.0056(15)
C19 0.022(2) 0.0249(19) 0.021(2) -0.0042(16) -0.0077(17) -0.0071(17)
C23 0.037(2) 0.024(2) 0.018(2) -0.0011(17) -0.0052(19) -0.0035(18)
C18 0.022(2) 0.027(2) 0.030(3) -0.0105(18) -0.0122(19) 0.0000(18)
C22 0.021(2) 0.029(2) 0.018(2) -0.0094(17) -0.0019(17) -0.0042(17)
C21 0.030(2) 0.0216(19) 0.023(2) -0.0025(16) -0.0061(19) -0.0010(17)
C25 0.032(2) 0.033(2) 0.023(3) -0.0068(18) -0.012(2) 0.0007(19)
C27 0.028(2) 0.029(2) 0.023(2) -0.0065(17) -0.0112(19) -0.0011(18)
C28 0.025(2) 0.031(2) 0.017(2) -0.0071(17) -0.0022(18) -0.0048(18)
C20 0.024(2) 0.028(2) 0.022(2) -0.0017(17) -0.0002(18) -0.0075(18)
C24 0.032(2) 0.0224(19) 0.026(3) -0.0027(17) -0.0058(19) -0.0022(18)
C34 0.032(2) 0.033(2) 0.022(3) -0.0052(18) 0.001(2) -0.019(2)
C32 0.026(2) 0.047(2) 0.019(2) -0.0092(19) -0.0055(19) -0.005(2)
C26 0.031(2) 0.029(2) 0.025(3) -0.0063(18) -0.012(2) 0.0007(18)
C33 0.026(2) 0.033(2) 0.025(3) -0.0113(18) -0.0077(19) 0.0055(19)
C31 0.030(2) 0.026(2) 0.019(2) -0.0037(17) -0.0038(18) -0.0077(18)
C30 0.039(3) 0.067(3) 0.034(3) -0.023(2) -0.014(2) 0.025(3)
C29 0.043(3) 0.085(4) 0.031(3) -0.030(3) -0.020(2) 0.032(3)

loop_
_atom_type_symbol
_atom_type_description
_atom_type_scat_dispersion_real
_atom_type_scat_dispersion_imag
_atom_type_scat_source
C C 0.0033 0.0016 'International Tables Vol C Tables 4.2.6.8 and 6.1.1.4'
H H 0.0000 0.0000 'International Tables Vol C Tables 4.2.6.8 and 6.1.1.4'
Cl Cl 0.1484 0.1585 'International Tables Vol C Tables 4.2.6.8 and 6.1.1.4'
N N 0.0061 0.0033 'International Tables Vol C Tables 4.2.6.8 and 6.1.1.4'
O O 0.0106 0.0060 'International Tables Vol C Tables 4.2.6.8 and 6.1.1.4'
Yb Yb -0.3850 5.5486 'International Tables Vol C Tables 4.2.6.8 and 6.1.1.4'

loop_
_geom_angle_atom_site_label_1
_geom_angle_atom_site_label_2
_geom_angle_atom_site_label_3
_geom_angle
_geom_angle_site_symmetry_1
_geom_angle_site_symmetry_3
O1 Yb2 O9 74.64(9) . .
O1 Yb2 H9A 91.8 . .
O1 Yb2 H9B 63.7 . .
O1 Yb2 O8 145.25(9) . 1_644
O1 Yb2 O7 159.56(9) . 1_644
O1 Yb2 C34 169.51(10) . 1_644
O9 Yb2 H9A 17.5 . .
O9 Yb2 H9B 17.4 . .
O9 Yb2 O8 70.62(10) . 1_644
O9 Yb2 O7 124.68(9) . 1_644
O9 Yb2 C34 97.15(11) . 1_644
H9A Yb2 H9B 30.0 . .
O3 Yb2 O1 91.61(10) 1_644 .
O3 Yb2 O9 89.52(9) 1_644 .
O3 Yb2 H9A 85.6 1_644 .
O3 Yb2 H9B 76.9 1_644 .
O3 Yb2 O4 89.35(9) 1_644 2_466
O3 Yb2 O8 88.81(9) 1_644 1_644
O3 Yb2 O7 82.70(10) 1_644 1_644
O3 Yb2 C34 81.66(11) 1_644 1_644
O4 Yb2 O1 79.84(9) 2_466 .
O4 Yb2 O9 154.41(10) 2_466 .
O4 Yb2 H9A 170.1 2_466 .
O4 Yb2 H9B 140.2 2_466 .
O4 Yb2 O8 134.90(10) 2_466 1_644
O4 Yb2 O7 80.48(9) 2_466 1_644
O4 Yb2 C34 107.97(11) 2_466 1_644
O5 Yb2 O1 90.55(10) . .
O5 Yb2 O9 95.70(9) . .
O5 Yb2 H9A 99.2 . .
O5 Yb2 H9B 108.4 . .
O5 Yb2 O3 174.72(9) . 1_644
O5 Yb2 O4 86.28(9) . 2_466
O5 Yb2 O8 92.16(10) . 1_644
O5 Yb2 O7 93.62(10) . 1_644
O5 Yb2 C34 96.85(11) . 1_644
O8 Yb2 H9A 53.6 1_644 .
O8 Yb2 H9B 82.6 1_644 .
O8 Yb2 O7 54.61(9) 1_644 1_644
O8 Yb2 C34 27.50(10) 1_644 1_644
O7 Yb2 H9A 107.3 1_644 .
O7 Yb2 H9B 132.8 1_644 .
O7 Yb2 C34 27.54(10) 1_644 1_644
C34 Yb2 H9A 79.7 1_644 .
C34 Yb2 H9B 106.7 1_644 .
C1 O1 Yb2 138.2(2) . .
Yb2 O9 H9A 109.0 . .
Yb2 O9 H9B 109.4 . .
H9A O9 H9B 109.4 . .
C16 C15 H15 119.6 . .
C16 C15 C14 120.9(3) . .
C14 C15 H15 119.6 . .
C2 C3 H3 119.6 . .
C2 C3 C4 120.7(4) . .
C4 C3 H3 119.6 . .
C10 N2 C11 127.3(3) . .
C10 N2 C9 108.4(3) . .
C9 N2 C11 124.2(3) . .
C4 C5 N1 118.4(4) . .
C6 C5 N1 121.1(3) . .
C6 C5 C4 120.5(4) . .
C8 N1 C5 125.7(3) . .
C10 N1 C5 125.5(3) . .
C10 N1 C8 108.8(3) . .
N1 C8 H8 126.3 . .
C9 C8 N1 107.3(3) . .
C9 C8 H8 126.3 . .
N2 C10 H10 125.8 . .
N1 C10 N2 108.3(3) . .
N1 C10 H10 125.8 . .
C3 C2 C7 119.3(4) . .
C3 C2 C1 118.7(3) . .
C7 C2 C1 122.0(4) . .
C12 C13 H13 120.0 . .
C12 C13 C14 120.0(4) . .
C14 C13 H13 120.0 . .
C16 C11 N2 119.3(3) . .
C12 C11 N2 119.1(3) . .
C12 C11 C16 121.6(3) . .
C2 C7 H7 119.9 . .
C6 C7 C2 120.3(4) . .
C6 C7 H7 119.9 . .
O1 C1 C2 117.8(3) . .
O2 C1 O1 125.2(4) . .
O2 C1 C2 117.0(4) . .
C15 C16 C11 118.4(4) . .
C15 C16 H16 120.8 . .
C11 C16 H16 120.8 . .
C3 C4 H4 120.4 . .
C5 C4 C3 119.1(4) . .
C5 C4 H4 120.4 . .
N2 C9 H9 126.4 . .
C8 C9 N2 107.2(4) . .
C8 C9 H9 126.4 . .
C5 C6 C7 119.9(4) . .
C5 C6 H6 120.0 . .
C7 C6 H6 120.0 . .
C13 C12 H12 120.1 . .
C11 C12 C13 119.9(3) . .
C11 C12 H12 120.1 . .
C15 C14 C13 119.3(3) . .
C15 C14 C17 120.3(3) . .
C13 C14 C17 120.4(3) . .
O3 C17 C14 118.1(3) . .
O4 C17 C14 116.9(3) . .
O4 C17 O3 125.0(3) . .
C17 O3 Yb2 141.6(2) . 1_466
C17 O4 Yb2 140.6(2) . 2_466
C18 O5 Yb2 153.3(2) . .
C25 N3 C22 124.5(3) . .
C27 N3 C22 126.6(3) . .
C27 N3 C25 108.9(3) . .
C34 O8 Yb2 93.4(2) . 1_466
C27 N4 C28 126.5(3) . .
C27 N4 C26 107.4(3) . .
C26 N4 C28 126.1(3) . .
C34 O7 Yb2 89.3(2) . 1_466
C20 C19 C18 118.3(4) . .
C24 C19 C18 122.9(3) . .
C24 C19 C20 118.9(3) . .
C22 C23 H23 120.7 . .
C22 C23 C24 118.7(4) . .
C24 C23 H23 120.7 . .
O5 C18 C19 116.7(4) . .
O6 C18 O5 123.6(4) . .
O6 C18 C19 119.7(3) . .
C23 C22 N3 119.6(3) . .
C21 C22 N3 118.9(3) . .
C21 C22 C23 121.5(3) . .
C22 C21 H21 120.3 . .
C22 C21 C20 119.3(3) . .
C20 C21 H21 120.3 . .
N3 C25 H25 126.7 . .
C26 C25 N3 106.5(4) . .
C26 C25 H25 126.7 . .
N3 C27 N4 109.0(3) . .
N3 C27 H27 125.5 . .
N4 C27 H27 125.5 . .
C33 C28 N4 120.9(3) . .
C33 C28 C29 119.8(4) . .
C29 C28 N4 119.3(4) . .
C19 C20 H20 119.9 . .
C21 C20 C19 120.3(4) . .
C21 C20 H20 119.9 . .
C19 C24 H24 119.4 . .
C23 C24 C19 121.2(3) . .
C23 C24 H24 119.4 . .
O8 C34 Yb2 59.1(2) . 1_466
O8 C34 C31 118.2(4) . .
O7 C34 Yb2 63.2(2) . 1_466
O7 C34 O8 120.7(4) . .
O7 C34 C31 121.0(4) . .
C31 C34 Yb2 164.5(3) . 1_466
C33 C32 H32 119.1 . .
C31 C32 H32 119.1 . .
C31 C32 C33 121.9(4) . .
N4 C26 H26 125.9 . .
C25 C26 N4 108.1(3) . .
C25 C26 H26 125.9 . .
C28 C33 C32 119.2(4) . .
C28 C33 H33 120.4 . .
C32 C33 H33 120.4 . .
C32 C31 C34 121.9(4) . .
C30 C31 C34 120.0(4) . .
C30 C31 C32 118.0(4) . .
C31 C30 H30 119.5 . .
C31 C30 C29 121.0(4) . .
C29 C30 H30 119.5 . .
C28 C29 C30 120.1(4) . .
C28 C29 H29 120.0 . .
C30 C29 H29 120.0 . .

loop_
_geom_bond_atom_site_label_1
_geom_bond_atom_site_label_2
_geom_bond_distance
_geom_bond_site_symmetry_2
Yb2 O1 2.277(3) .
Yb2 O9 2.277(2) .
Yb2 H9A 2.6783 .
Yb2 H9B 2.6831 .
Yb2 O3 2.218(2) 1_644
Yb2 O4 2.249(2) 2_466
Yb2 O5 2.198(3) .
Yb2 O8 2.342(3) 1_644
Yb2 O7 2.432(3) 1_644
Yb2 C34 2.725(4) 1_644
O1 C1 1.264(5) .
O9 H9A 0.8505 .
O9 H9B 0.8506 .
C15 H15 0.9300 .
C15 C16 1.382(5) .
C15 C14 1.389(5) .
O2 C1 1.260(4) .
C3 H3 0.9300 .
C3 C2 1.376(5) .
C3 C4 1.385(5) .
N2 C10 1.330(5) .
N2 C11 1.438(4) .
N2 C9 1.381(5) .
C5 N1 1.430(5) .
C5 C4 1.379(5) .
C5 C6 1.374(5) .
N1 C8 1.373(5) .
N1 C10 1.329(4) .
C8 H8 0.9300 .
C8 C9 1.340(5) .
C10 H10 0.9300 .
C2 C7 1.385(5) .
C2 C1 1.505(5) .
C13 H13 0.9300 .
C13 C12 1.377(5) .
C13 C14 1.394(5) .
C11 C16 1.388(5) .
C11 C12 1.365(5) .
C7 H7 0.9300 .
C7 C6 1.376(5) .
C16 H16 0.9300 .
C4 H4 0.9300 .
C9 H9 0.9300 .
C6 H6 0.9300 .
C12 H12 0.9300 .
C14 C17 1.500(5) .
C17 O3 1.256(4) .
C17 O4 1.248(4) .
O3 Yb2 2.218(2) 1_466
O4 Yb2 2.249(2) 2_466
O5 C18 1.284(4) .
N3 C22 1.442(4) .
N3 C25 1.390(4) .
N3 C27 1.320(5) .
O6 C18 1.223(5) .
O8 Yb2 2.342(3) 1_466
O8 C34 1.261(5) .
N4 C27 1.339(4) .
N4 C28 1.436(5) .
N4 C26 1.389(5) .
O7 Yb2 2.432(3) 1_466
O7 C34 1.260(4) .
C19 C18 1.507(5) .
C19 C20 1.395(5) .
C19 C24 1.384(5) .
C23 H23 0.9300 .
C23 C22 1.381(5) .
C23 C24 1.383(5) .
C22 C21 1.375(5) .
C21 H21 0.9300 .
C21 C20 1.385(5) .
C25 H25 0.9300 .
C25 C26 1.337(5) .
C27 H27 0.9300 .
C28 C33 1.369(5) .
C28 C29 1.372(5) .
C20 H20 0.9300 .
C24 H24 0.9300 .
C34 Yb2 2.725(4) 1_466
C34 C31 1.502(5) .
C32 H32 0.9300 .
C32 C33 1.381(5) .
C32 C31 1.371(5) .
C26 H26 0.9300 .
C33 H33 0.9300 .
C31 C30 1.368(6) .
C30 H30 0.9300 .
C30 C29 1.379(6) .
C29 H29 0.9300 .

loop_
_geom_torsion_atom_site_label_1
_geom_torsion_atom_site_label_2
_geom_torsion_atom_site_label_3
_geom_torsion_atom_site_label_4
_geom_torsion
_geom_torsion_site_symmetry_1
_geom_torsion_site_symmetry_4
Yb2 O1 C1 O2 -29.4(6) . .
Yb2 O1 C1 C2 149.6(3) . .
Yb2 O5 C18 O6 -106.3(6) . .
Yb2 O5 C18 C19 74.0(7) . .
Yb2 O8 C34 O7 14.4(4) 1_466 .
Yb2 O8 C34 C31 -162.4(3) 1_466 .
Yb2 O7 C34 O8 -13.8(4) 1_466 .
Yb2 O7 C34 C31 162.9(3) 1_466 .
Yb2 C34 C31 C32 -75.4(12) 1_466 .
Yb2 C34 C31 C30 100.8(11) 1_466 .
O1 Yb2 O5 C18 -104.0(6) . .
O9 Yb2 O1 C1 22.2(4) . .
O9 Yb2 O5 C18 -178.6(6) . .
C15 C14 C17 O3 -167.8(3) . .
C15 C14 C17 O4 13.2(5) . .
C3 C2 C7 C6 -1.8(6) . .
C3 C2 C1 O1 -166.8(4) . .
C3 C2 C1 O2 12.3(5) . .
N2 C11 C16 C15 175.8(3) . .
N2 C11 C12 C13 -177.1(3) . .
C5 N1 C8 C9 179.2(4) . .
C5 N1 C10 N2 -179.7(4) . .
N1 C5 C4 C3 178.7(4) . .
N1 C5 C6 C7 179.9(4) . .
N1 C8 C9 N2 0.1(5) . .
C8 N1 C10 N2 -1.0(5) . .
C10 N2 C11 C16 29.0(6) . .
C10 N2 C11 C12 -152.0(4) . .
C10 N2 C9 C8 -0.7(5) . .
C10 N1 C8 C9 0.5(5) . .
C2 C3 C4 C5 1.3(6) . .
C2 C7 C6 C5 1.4(6) . .
C13 C14 C17 O3 13.4(5) . .
C13 C14 C17 O4 -165.6(3) . .
C11 N2 C10 N1 -177.2(3) . .
C11 N2 C9 C8 177.6(4) . .
C7 C2 C1 O1 12.1(6) . .
C7 C2 C1 O2 -168.8(3) . .
C1 C2 C7 C6 179.3(4) . .
C16 C15 C14 C13 1.0(6) . .
C16 C15 C14 C17 -177.8(3) . .
C16 C11 C12 C13 1.8(6) . .
C4 C3 C2 C7 0.4(6) . .
C4 C3 C2 C1 179.4(4) . .
C4 C5 N1 C8 -22.0(6) . .
C4 C5 N1 C10 156.5(4) . .
C4 C5 C6 C7 0.3(6) . .
C9 N2 C10 N1 1.0(5) . .
C9 N2 C11 C16 -148.9(4) . .
C9 N2 C11 C12 30.1(6) . .
C6 C5 N1 C8 158.4(4) . .
C6 C5 N1 C10 -23.1(6) . .
C6 C5 C4 C3 -1.6(6) . .
C12 C13 C14 C15 -2.3(5) . .
C12 C13 C14 C17 176.5(3) . .
C12 C11 C16 C15 -3.1(6) . .
C14 C15 C16 C11 1.7(6) . .
C14 C13 C12 C11 0.9(6) . .
C14 C17 O3 Yb2 74.7(4) . 1_466
C14 C17 O4 Yb2 -162.1(3) . 2_466
O3 Yb2 O1 C1 111.3(4) 1_644 .
O3 Yb2 O5 C18 10.2(14) 1_644 .
O3 C17 O4 Yb2 19.1(6) . 2_466
O4 Yb2 O1 C1 -159.6(4) 2_466 .
O4 Yb2 O5 C18 -24.2(6) 2_466 .
O4 C17 O3 Yb2 -106.5(4) . 1_466
O5 Yb2 O1 C1 -73.5(4) . .
N3 C22 C21 C20 -176.7(4) . .
N3 C25 C26 N4 0.2(5) . .
O8 Yb2 O1 C1 21.1(5) 1_644 .
O8 Yb2 O5 C18 110.7(6) 1_644 .
O8 C34 C31 C32 0.3(6) . .
O8 C34 C31 C30 176.5(4) . .
N4 C28 C33 C32 175.9(4) . .
N4 C28 C29 C30 -176.6(5) . .
O7 Yb2 O1 C1 -175.4(3) 1_644 .
O7 Yb2 O5 C18 56.0(6) 1_644 .
O7 C34 C31 C32 -176.5(4) . .
O7 C34 C31 C30 -0.3(6) . .
C23 C22 C21 C20 1.9(6) . .
C18 C19 C20 C21 175.6(4) . .
C18 C19 C24 C23 -177.9(4) . .
C22 N3 C25 C26 -179.8(4) . .
C22 N3 C27 N4 179.4(3) . .
C22 C23 C24 C19 2.1(6) . .
C22 C21 C20 C19 2.5(6) . .
C25 N3 C22 C23 -130.3(4) . .
C25 N3 C22 C21 48.4(5) . .
C25 N3 C27 N4 -0.5(5) . .
C27 N3 C22 C23 49.8(6) . .
C27 N3 C22 C21 -131.6(4) . .
C27 N3 C25 C26 0.2(5) . .
C27 N4 C28 C33 1.2(6) . .
C27 N4 C28 C29 179.3(4) . .
C27 N4 C26 C25 -0.5(5) . .
C28 N4 C27 N3 -177.5(4) . .
C28 N4 C26 C25 177.7(4) . .
C20 C19 C18 O5 -158.7(3) . .
C20 C19 C18 O6 21.7(6) . .
C20 C19 C24 C23 2.1(6) . .
C24 C19 C18 O5 21.4(5) . .
C24 C19 C18 O6 -158.2(4) . .
C24 C19 C20 C21 -4.5(6) . .
C24 C23 C22 N3 174.4(4) . .
C24 C23 C22 C21 -4.2(6) . .
C34 Yb2 O1 C1 61.4(8) 1_644 .
C34 Yb2 O5 C18 83.5(6) 1_644 .
C34 C31 C30 C29 -179.9(5) . .
C32 C31 C30 C29 -3.5(8) . .
C26 N4 C27 N3 0.7(4) . .
C26 N4 C28 C33 -176.7(4) . .
C26 N4 C28 C29 1.4(7) . .
C33 C28 C29 C30 1.6(8) . .
C33 C32 C31 C34 179.2(4) . .
C33 C32 C31 C30 2.8(7) . .
C31 C32 C33 C28 0.0(7) . .
C31 C30 C29 C28 1.4(9) . .
C29 C28 C33 C32 -2.3(7) . .
